data_4064403
loop_
_publ_author_name
'Meyer, Anke'
'Unger, Yvonne'
'Poethig, Alexander'
'Strassner, Thomas'

_publ_section_title
;
 Platinum(II) Complexes with Tetradentate Dianionic
 (O&#x2227;C*&#x2227;C*&#x2227;O)-Ligands
;
_journal_issue 11
_journal_name_full Organometallics
_journal_page_first 2980
_journal_paper_doi 10.1021/om200078h
_journal_volume 30
_journal_year 2011
_chemical_formula_moiety 'C11 H16 Br2 N4 O2 Pt, C2 H6 O S'
_chemical_formula_sum 'C13 H22 Br2 N4 O3 Pt S'
_chemical_formula_weight 669.32
_space_group_IT_number 2
_symmetry_cell_setting triclinic
_symmetry_Int_Tables_number 2
_symmetry_space_group_name_Hall '-P 1'
_symmetry_space_group_name_H-M 'P -1'
_atom_sites_solution_hydrogens geom
_atom_sites_solution_primary direct
_atom_sites_solution_secondary difmap
_audit_creation_method SHELXL-97
_cell_angle_alpha 105.280(5)
_cell_angle_beta 94.791(6)
_cell_angle_gamma 93.548(8)
_cell_formula_units_Z 2
_cell_length_a 8.6020(10)
_cell_length_b 8.8690(5)
_cell_length_c 13.3080(9)
_cell_measurement_reflns_used 93
_cell_measurement_temperature 198(2)
_cell_measurement_theta_max 21.302
_cell_measurement_theta_min 3.395
_cell_volume 972.25(14)
_computing_cell_refinement 'Dirax/lsq (Duisenberg & Schreurs, 1989-2000)'
_computing_data_collection 'Collect (Nonius BV, 1997-2000)'
_computing_data_reduction 'EvalCCD (Duisenberg & Schreurs 1990-2000)'
_computing_molecular_graphics 'Ortep-3 for Windows (Farrugia,1997)'
_computing_publication_material 'PLATON (Spek, 2007)'
_computing_structure_refinement 'SHELXL-97 (Sheldrick, 2008)'
_computing_structure_solution 'SHELXS-97 (Sheldrick, 2008)'
_diffrn_ambient_pressure 101.3
_diffrn_ambient_temperature 198(2)
_diffrn_detector_area_resol_mean 9
_diffrn_measured_fraction_theta_full 0.993
_diffrn_measured_fraction_theta_max 0.993
_diffrn_measurement_device_type KappaCCD
_diffrn_measurement_method CCD
_diffrn_radiation_monochromator graphite
_diffrn_radiation_source 'fine-focus sealed tube'
_diffrn_radiation_type MoK\a
_diffrn_radiation_wavelength 0.71073
_diffrn_reflns_av_R_equivalents 0.0310
_diffrn_reflns_av_sigmaI/netI 0.0232
_diffrn_reflns_limit_h_max 10
_diffrn_reflns_limit_h_min -10
_diffrn_reflns_limit_k_max 11
_diffrn_reflns_limit_k_min -10
_diffrn_reflns_limit_l_max 16
_diffrn_reflns_limit_l_min -16
_diffrn_reflns_number 18067
_diffrn_reflns_theta_full 26.40
_diffrn_reflns_theta_max 26.40
_diffrn_reflns_theta_min 4.81
_exptl_absorpt_coefficient_mu 11.452
_exptl_absorpt_correction_T_max 0.3578
_exptl_absorpt_correction_T_min 0.0790
_exptl_absorpt_correction_type multi-scan
_exptl_absorpt_process_details 'SADABS 2.10.(Sheldrick,Bruker AXS Inc.,2003)'
_exptl_crystal_colour colourless
_exptl_crystal_density_diffrn 2.286
_exptl_crystal_density_method 'not measured'
_exptl_crystal_description block
_exptl_crystal_F_000 632
_exptl_crystal_recrystallization_method DMSO/THF
_exptl_crystal_size_max 0.39
_exptl_crystal_size_mid 0.17
_exptl_crystal_size_min 0.09
_refine_diff_density_max 0.502
_refine_diff_density_min -1.102
_refine_diff_density_rms 0.110
_refine_ls_extinction_method none
_refine_ls_goodness_of_fit_ref 1.224
_refine_ls_hydrogen_treatment constr
_refine_ls_matrix_type full
_refine_ls_number_parameters 219
_refine_ls_number_reflns 3954
_refine_ls_number_restraints 0
_refine_ls_restrained_S_all 1.224
_refine_ls_R_factor_all 0.0188
_refine_ls_R_factor_gt 0.0164
_refine_ls_shift/su_max 0.002
_refine_ls_shift/su_mean 0.000
_refine_ls_structure_factor_coef Fsqd
_refine_ls_weighting_details 'calc w=1/[\s^2^(Fo^2^)+(0.0176P)^2^+0.0000P] where P=(Fo^2^+2Fc^2^)/3'
_refine_ls_weighting_scheme calc
_refine_ls_wR_factor_gt 0.0393
_refine_ls_wR_factor_ref 0.0398
_reflns_number_gt 3725
_reflns_number_total 3954
_reflns_threshold_expression >2sigma(I)
_cod_data_source_file om200078h_si_003.cif
_cod_data_source_block str-319
_cod_database_code 4064403

loop_
_symmetry_equiv_pos_as_xyz
'x, y, z'
'-x, -y, -z'

loop_
_atom_site_label
_atom_site_type_symbol
_atom_site_fract_x
_atom_site_fract_y
_atom_site_fract_z
_atom_site_U_iso_or_equiv
_atom_site_adp_type
_atom_site_occupancy
_atom_site_symmetry_multiplicity
_atom_site_calc_flag
_atom_site_refinement_flags
Pt1 Pt 0.865406(11) 1.050048(11) 0.327323(8) 0.01496(4) Uani 1 1 d .
Br2 Br 1.09039(3) 1.20076(3) 0.28115(2) 0.02561(7) Uani 1 1 d .
Br1 Br 0.76197(3) 1.30618(3) 0.41238(2) 0.02495(7) Uani 1 1 d .
S1 S 0.64052(9) 0.48837(9) 0.21171(6) 0.02816(16) Uani 1 1 d .
N4 N 1.0158(3) 0.7754(3) 0.19055(19) 0.0207(5) Uani 1 1 d .
N2 N 0.5417(3) 0.9202(3) 0.36018(19) 0.0216(5) Uani 1 1 d .
C4 C 0.6992(3) 0.9255(3) 0.3705(2) 0.0189(5) Uani 1 1 d .
C9 C 0.9542(3) 0.8467(3) 0.2779(2) 0.0180(5) Uani 1 1 d .
N1 N 0.7326(3) 0.8152(3) 0.42051(18) 0.0195(5) Uani 1 1 d .
N3 N 0.9596(3) 0.7445(3) 0.33806(19) 0.0190(5) Uani 1 1 d .
C5 C 0.4470(3) 1.0074(4) 0.3022(3) 0.0288(7) Uani 1 1 d .
H5A H 0.4853 1.1200 0.3261 0.035 Uiso 1 1 calc R
H5B H 0.3371 0.9976 0.3181 0.035 Uiso 1 1 calc R
C6 C 0.4524(4) 0.9500(4) 0.1856(3) 0.0337(7) Uani 1 1 d .
H6A H 0.3929 1.0180 0.1511 0.040 Uiso 1 1 calc R
H6B H 0.5624 0.9596 0.1699 0.040 Uiso 1 1 calc R
O2 O 0.8121(3) 0.6383(3) -0.00286(19) 0.0455(6) Uani 1 1 d .
H2A H 0.7536 0.6164 0.0397 0.068 Uiso 1 1 calc R
O1 O 0.3902(3) 0.7935(3) 0.1432(2) 0.0451(6) Uani 1 1 d .
H1A H 0.4618 0.7335 0.1439 0.068 Uiso 1 1 calc R
C3 C 0.4788(4) 0.8089(4) 0.4049(3) 0.0291(7) Uani 1 1 d .
H3A H 0.3706 0.7841 0.4081 0.035 Uiso 1 1 calc R
C10 C 1.0598(3) 0.6277(3) 0.1959(3) 0.0273(7) Uani 1 1 d .
H10A H 1.1056 0.5543 0.1435 0.033 Uiso 1 1 calc R
C12 C 0.4450(4) 0.4137(4) 0.2149(3) 0.0406(8) Uani 1 1 d .
H12A H 0.3885 0.4965 0.2569 0.061 Uiso 1 1 calc R
H12B H 0.4460 0.3253 0.2462 0.061 Uiso 1 1 calc R
H12C H 0.3926 0.3782 0.1434 0.061 Uiso 1 1 calc R
O3 O 0.6286(3) 0.6061(3) 0.1486(2) 0.0461(7) Uani 1 1 d .
C8 C 1.0199(4) 0.8302(4) 0.0959(2) 0.0299(7) Uani 1 1 d .
H8A H 1.0996 0.7767 0.0534 0.036 Uiso 1 1 calc R
H8B H 1.0515 0.9443 0.1164 0.036 Uiso 1 1 calc R
C1 C 0.8913(3) 0.7723(3) 0.4364(2) 0.0210(6) Uani 1 1 d .
H1B H 0.9545 0.8578 0.4900 0.025 Uiso 1 1 calc R
H1C H 0.8898 0.6763 0.4612 0.025 Uiso 1 1 calc R
C2 C 0.5973(4) 0.7427(3) 0.4425(2) 0.0266(6) Uani 1 1 d .
H2B H 0.5903 0.6622 0.4774 0.032 Uiso 1 1 calc R
C11 C 1.0255(3) 0.6095(3) 0.2879(2) 0.0250(6) Uani 1 1 d .
H11A H 1.0427 0.5215 0.3141 0.030 Uiso 1 1 calc R
C7 C 0.8646(4) 0.7996(4) 0.0306(3) 0.0343(7) Uani 1 1 d .
H7A H 0.7860 0.8576 0.0720 0.041 Uiso 1 1 calc R
H7B H 0.8735 0.8398 -0.0315 0.041 Uiso 1 1 calc R
C13 C 0.7079(4) 0.3195(4) 0.1273(3) 0.0399(8) Uani 1 1 d .
H13A H 0.8148 0.3444 0.1127 0.060 Uiso 1 1 calc R
H13B H 0.6390 0.2871 0.0615 0.060 Uiso 1 1 calc R
H13C H 0.7069 0.2340 0.1613 0.060 Uiso 1 1 calc R

loop_
_atom_site_aniso_label
_atom_site_aniso_U_11
_atom_site_aniso_U_22
_atom_site_aniso_U_33
_atom_site_aniso_U_23
_atom_site_aniso_U_13
_atom_site_aniso_U_12
Pt1 0.01596(6) 0.01565(6) 0.01380(6) 0.00478(4) 0.00103(4) 0.00256(4)
Br2 0.02264(14) 0.02133(14) 0.03600(17) 0.01131(13) 0.00903(12) 0.00218(11)
Br1 0.02884(15) 0.02018(14) 0.02689(16) 0.00560(12) 0.00730(12) 0.00757(11)
S1 0.0296(4) 0.0249(4) 0.0271(4) 0.0033(3) 0.0012(3) -0.0009(3)
N4 0.0212(11) 0.0222(11) 0.0175(12) 0.0020(10) 0.0052(9) 0.0033(9)
N2 0.0189(11) 0.0251(12) 0.0199(12) 0.0026(10) 0.0056(10) 0.0035(9)
C4 0.0213(13) 0.0196(13) 0.0140(13) 0.0013(11) 0.0013(11) 0.0030(11)
C9 0.0149(12) 0.0207(13) 0.0192(14) 0.0066(11) 0.0015(10) 0.0016(10)
N1 0.0220(11) 0.0232(12) 0.0131(11) 0.0053(9) 0.0017(9) 0.0000(9)
N3 0.0203(11) 0.0164(11) 0.0203(12) 0.0053(9) 0.0005(9) 0.0038(9)
C5 0.0202(14) 0.0293(16) 0.0346(18) 0.0049(14) -0.0011(13) 0.0055(12)
C6 0.0312(16) 0.0344(17) 0.0374(19) 0.0151(15) -0.0046(14) 0.0063(14)
O2 0.0548(16) 0.0504(15) 0.0253(13) 0.0038(11) 0.0019(12) -0.0109(12)
O1 0.0420(14) 0.0409(14) 0.0425(15) -0.0001(12) -0.0163(12) 0.0044(11)
C3 0.0251(15) 0.0335(16) 0.0263(16) 0.0031(13) 0.0108(13) -0.0035(12)
C10 0.0239(14) 0.0211(14) 0.0330(17) -0.0004(13) 0.0030(13) 0.0049(12)
C12 0.0331(18) 0.0410(19) 0.047(2) 0.0162(17) -0.0034(16) -0.0077(15)
O3 0.0505(15) 0.0373(13) 0.0615(18) 0.0261(13) 0.0213(14) 0.0097(11)
C8 0.0350(16) 0.0336(16) 0.0218(16) 0.0065(13) 0.0118(13) 0.0016(13)
C1 0.0266(14) 0.0214(13) 0.0152(13) 0.0074(11) -0.0033(11) 0.0003(11)
C2 0.0322(16) 0.0263(15) 0.0215(15) 0.0072(12) 0.0084(13) -0.0058(12)
C11 0.0271(14) 0.0160(13) 0.0312(17) 0.0053(12) -0.0007(13) 0.0065(11)
C7 0.0444(19) 0.0396(18) 0.0230(16) 0.0148(15) 0.0055(15) 0.0051(15)
C13 0.056(2) 0.0309(18) 0.0296(19) 0.0019(15) 0.0050(17) 0.0078(16)

loop_
_atom_type_symbol
_atom_type_description
_atom_type_scat_dispersion_real
_atom_type_scat_dispersion_imag
_atom_type_scat_source
C C 0.0033 0.0016 'International Tables Vol C Tables 4.2.6.8 and 6.1.1.4'
H H 0.0000 0.0000 'International Tables Vol C Tables 4.2.6.8 and 6.1.1.4'
N N 0.0061 0.0033 'International Tables Vol C Tables 4.2.6.8 and 6.1.1.4'
O O 0.0106 0.0060 'International Tables Vol C Tables 4.2.6.8 and 6.1.1.4'
Pt Pt -1.7033 8.3905 'International Tables Vol C Tables 4.2.6.8 and 6.1.1.4'
Br Br -0.2901 2.4595 'International Tables Vol C Tables 4.2.6.8 and 6.1.1.4'
S S 0.1246 0.1234 'International Tables Vol C Tables 4.2.6.8 and 6.1.1.4'

loop_
_geom_angle_atom_site_label_1
_geom_angle_atom_site_label_2
_geom_angle_atom_site_label_3
_geom_angle
C4 Pt1 C9 84.36(10)
C4 Pt1 Br2 175.73(8)
C9 Pt1 Br2 93.38(7)
C4 Pt1 Br1 93.29(7)
C9 Pt1 Br1 173.01(8)
Br2 Pt1 Br1 88.526(12)
O3 S1 C12 105.74(16)
O3 S1 C13 105.54(16)
C12 S1 C13 99.13(18)
C9 N4 C10 110.2(2)
C9 N4 C8 126.2(2)
C10 N4 C8 123.2(2)
C4 N2 C3 110.2(2)
C4 N2 C5 126.0(2)
C3 N2 C5 123.6(2)
N2 C4 N1 104.8(2)
N2 C4 Pt1 133.6(2)
N1 C4 Pt1 121.56(19)
N4 C9 N3 105.2(2)
N4 C9 Pt1 134.2(2)
N3 C9 Pt1 120.60(19)
C4 N1 C2 111.2(2)
C4 N1 C1 121.8(2)
C2 N1 C1 126.7(2)
C9 N3 C11 110.8(2)
C9 N3 C1 122.6(2)
C11 N3 C1 126.4(2)
N2 C5 C6 112.6(2)
N2 C5 H5A 109.1
C6 C5 H5A 109.1
N2 C5 H5B 109.1
C6 C5 H5B 109.1
H5A C5 H5B 107.8
O1 C6 C5 113.2(3)
O1 C6 H6A 108.9
C5 C6 H6A 108.9
O1 C6 H6B 108.9
C5 C6 H6B 108.9
H6A C6 H6B 107.7
C7 O2 H2A 109.5
C6 O1 H1A 109.5
C2 C3 N2 107.7(2)
C2 C3 H3A 126.1
N2 C3 H3A 126.1
C11 C10 N4 107.3(3)
C11 C10 H10A 126.4
N4 C10 H10A 126.4
S1 C12 H12A 109.5
S1 C12 H12B 109.5
H12A C12 H12B 109.5
S1 C12 H12C 109.5
H12A C12 H12C 109.5
H12B C12 H12C 109.5
N4 C8 C7 112.4(2)
N4 C8 H8A 109.1
C7 C8 H8A 109.1
N4 C8 H8B 109.1
C7 C8 H8B 109.1
H8A C8 H8B 107.8
N3 C1 N1 108.7(2)
N3 C1 H1B 109.9
N1 C1 H1B 109.9
N3 C1 H1C 109.9
N1 C1 H1C 109.9
H1B C1 H1C 108.3
C3 C2 N1 106.0(2)
C3 C2 H2B 127.0
N1 C2 H2B 127.0
C10 C11 N3 106.5(2)
C10 C11 H11A 126.8
N3 C11 H11A 126.8
O2 C7 C8 112.5(3)
O2 C7 H7A 109.1
C8 C7 H7A 109.1
O2 C7 H7B 109.1
C8 C7 H7B 109.1
H7A C7 H7B 107.8
S1 C13 H13A 109.5
S1 C13 H13B 109.5
H13A C13 H13B 109.5
S1 C13 H13C 109.5
H13A C13 H13C 109.5
H13B C13 H13C 109.5

loop_
_geom_bond_atom_site_label_1
_geom_bond_atom_site_label_2
_geom_bond_distance
Pt1 C4 1.968(3)
Pt1 C9 1.974(3)
Pt1 Br2 2.4942(4)
Pt1 Br1 2.5093(3)
S1 O3 1.506(2)
S1 C12 1.777(3)
S1 C13 1.780(3)
N4 C9 1.337(4)
N4 C10 1.403(3)
N4 C8 1.467(4)
N2 C4 1.346(3)
N2 C3 1.385(4)
N2 C5 1.464(4)
C4 N1 1.352(3)
C9 N3 1.359(3)
N1 C2 1.385(4)
N1 C1 1.454(3)
N3 C11 1.388(3)
N3 C1 1.447(4)
C5 C6 1.506(5)
C5 H5A 0.9900
C5 H5B 0.9900
C6 O1 1.405(4)
C6 H6A 0.9900
C6 H6B 0.9900
O2 C7 1.414(4)
O2 H2A 0.8400
O1 H1A 0.8400
C3 C2 1.334(4)
C3 H3A 0.9500
C10 C11 1.332(4)
C10 H10A 0.9500
C12 H12A 0.9800
C12 H12B 0.9800
C12 H12C 0.9800
C8 C7 1.500(5)
C8 H8A 0.9900
C8 H8B 0.9900
C1 H1B 0.9900
C1 H1C 0.9900
C2 H2B 0.9500
C11 H11A 0.9500
C7 H7A 0.9900
C7 H7B 0.9900
C13 H13A 0.9800
C13 H13B 0.9800
C13 H13C 0.9800

loop_
_geom_torsion_atom_site_label_1
_geom_torsion_atom_site_label_2
_geom_torsion_atom_site_label_3
_geom_torsion_atom_site_label_4
_geom_torsion
C3 N2 C4 N1 0.8(3)
C5 N2 C4 N1 -173.9(3)
C3 N2 C4 Pt1 179.7(2)
C5 N2 C4 Pt1 5.0(4)
C9 Pt1 C4 N2 -133.9(3)
Br1 Pt1 C4 N2 52.7(3)
C9 Pt1 C4 N1 44.8(2)
Br1 Pt1 C4 N1 -128.6(2)
C10 N4 C9 N3 0.1(3)
C8 N4 C9 N3 172.6(3)
C10 N4 C9 Pt1 -179.2(2)
C8 N4 C9 Pt1 -6.8(5)
C4 Pt1 C9 N4 135.3(3)
Br2 Pt1 C9 N4 -48.4(3)
C4 Pt1 C9 N3 -44.0(2)
Br2 Pt1 C9 N3 132.4(2)
N2 C4 N1 C2 -0.7(3)
Pt1 C4 N1 C2 -179.75(19)
N2 C4 N1 C1 173.1(2)
Pt1 C4 N1 C1 -5.9(4)
N4 C9 N3 C11 0.2(3)
Pt1 C9 N3 C11 179.69(19)
N4 C9 N3 C1 -174.7(2)
Pt1 C9 N3 C1 4.8(4)
C4 N2 C5 C6 69.2(4)
C3 N2 C5 C6 -104.9(3)
N2 C5 C6 O1 62.8(3)
C4 N2 C3 C2 -0.6(3)
C5 N2 C3 C2 174.3(3)
C9 N4 C10 C11 -0.4(3)
C8 N4 C10 C11 -173.2(3)
C9 N4 C8 C7 -76.8(4)
C10 N4 C8 C7 94.7(3)
C9 N3 C1 N1 48.9(3)
C11 N3 C1 N1 -125.2(3)
C4 N1 C1 N3 -48.3(3)
C2 N1 C1 N3 124.5(3)
N2 C3 C2 N1 0.2(3)
C4 N1 C2 C3 0.3(3)
C1 N1 C2 C3 -173.1(3)
N4 C10 C11 N3 0.6(3)
C9 N3 C11 C10 -0.5(3)
C1 N3 C11 C10 174.2(3)
N4 C8 C7 O2 -59.5(3)
